data_2300092
loop_
_publ_author_name
'Malcherek, Thomas'
'Borowski, Markus'
'Bosenick, Anne'

_publ_section_title
;
 Structure and phase transitions of CaTaOAlO~4~
;
_journal_issue 1
_journal_name_full 'Journal of Applied Crystallography'
_journal_page_first 117
_journal_page_last 122
_journal_paper_doi 10.1107/S002188980302689X
_journal_volume 37
_journal_year 2004
_chemical_formula_sum 'Al Ca O5 Ta'
_chemical_formula_weight 328.01
_space_group_IT_number 14
_symmetry_cell_setting monoclinic
_symmetry_space_group_name_Hall '-P 2yn'
_symmetry_space_group_name_H-M 'P 1 21/n 1'
_cell_angle_alpha 90.0
_cell_angle_beta 113.7920(10)
_cell_angle_gamma 90.0
_cell_formula_units_Z 4
_cell_length_a 6.6298(2)
_cell_length_b 8.9515(2)
_cell_length_c 7.35020(10)
_cell_measurement_temperature 170(3)
_cell_measurement_theta_max 59.1
_cell_measurement_theta_min 11.5
_cell_volume 399.139(16)
_cod_data_source_file ks5018.cif
_cod_data_source_block crystal
_cod_original_cell_volume 399.14(2)
_cod_original_sg_symbol_H-M 'P 21/n'
_cod_original_formula_sum 'Ca Ta Al O5'
_cod_database_code 2300092

loop_
_symmetry_equiv_pos_site_id
_symmetry_equiv_pos_as_xyz
1 +x,+y,+z
2 -x+1/2,+y+1/2,-z+1/2
-1 -x,-y,-z
-2 +x+1/2,-y+1/2,+z+1/2

loop_
_atom_site_label
_atom_site_fract_x
_atom_site_fract_y
_atom_site_fract_z
_atom_site_type_symbol
Ca 0.00635 0.33695 0.70829 Ca
Al 0.01053 0.31462 0.2493 Al
Ta1 0 0 0 Ta
Ta2 0 0 0.5 Ta
O1 0.98863 0.07911 0.7462 O
O2 0.19148 0.43423 0.43596 O
O3 0.81411 0.44241 0.09542 O
O4 0.12217 0.19782 0.12117 O
O5 0.89633 0.2026 0.38334 O
